data_4333217
loop_
_publ_author_name
'Decken, Andreas'
'Ebdah, Mohammad'
'Kowalczyk, Radoslaw M.'
'Landee, Christopher P.'
'McInnes, Eric J. L.'
'Passmore, Jack'
'Shuvaev, Konstantin V.'
'Thompson, Laurence K.'

_publ_section_title
;
 Tuning intermolecular magnetic exchange interactions in the solids
 C(x)F(2)(x)(CNSSS)(2)(AsF(6))(2): structural, EPR, and magnetic
 characterization of dimeric (x = 2, 4) diradicals.
;
_journal_issue 19
_journal_name_full 'Inorganic chemistry'
_journal_page_first 7756
_journal_page_last 7766
_journal_paper_doi 10.1021/ic062475i
_journal_volume 46
_journal_year 2007
_chemical_formula_sum 'C4 As2 F16 N2 S6'
_chemical_formula_weight 722.26
_chemical_name_systematic
; 
 ? 
;
_space_group_IT_number 2
_symmetry_cell_setting triclinic
_symmetry_space_group_name_Hall '-P 1'
_symmetry_space_group_name_H-M 'P -1'
_atom_sites_solution_primary direct
_atom_sites_solution_secondary difmap
_audit_creation_method SHELXL-97
_cell_angle_alpha 100.962(2)
_cell_angle_beta 96.885(2)
_cell_angle_gamma 107.436(2)
_cell_formula_units_Z 1
_cell_length_a 6.5314(7)
_cell_length_b 7.5658(9)
_cell_length_c 9.6048(11)
_cell_measurement_reflns_used 1718
_cell_measurement_temperature 173(2)
_cell_measurement_theta_max 25.69
_cell_measurement_theta_min 2.91
_cell_volume 436.56(9)
_computing_cell_refinement 'Bruker SMART'
_computing_data_collection 'Bruker SMART'
_computing_data_reduction 'Bruker SAINT'
_computing_molecular_graphics 'Bruker SHELXTL'
_computing_publication_material 'Bruker SHELXTL'
_computing_structure_refinement 'SHELXL-97 (Sheldrick, 1997)'
_computing_structure_solution 'SHELXS-97 (Sheldrick, 1990)'
_diffrn_ambient_temperature 173(2)
_diffrn_measured_fraction_theta_full 0.928
_diffrn_measured_fraction_theta_max 0.928
_diffrn_measurement_device_type 'CCD area detector'
_diffrn_measurement_method 'phi and omega scans'
_diffrn_radiation_monochromator graphite
_diffrn_radiation_source 'fine-focus sealed tube'
_diffrn_radiation_type MoK\a
_diffrn_radiation_wavelength 0.71073
_diffrn_reflns_av_R_equivalents 0.0176
_diffrn_reflns_av_sigmaI/netI 0.0281
_diffrn_reflns_limit_h_max 7
_diffrn_reflns_limit_h_min -7
_diffrn_reflns_limit_k_max 8
_diffrn_reflns_limit_k_min -8
_diffrn_reflns_limit_l_max 10
_diffrn_reflns_limit_l_min -11
_diffrn_reflns_number 2195
_diffrn_reflns_theta_full 25.00
_diffrn_reflns_theta_max 25.00
_diffrn_reflns_theta_min 2.20
_exptl_absorpt_coefficient_mu 4.705
_exptl_absorpt_correction_type multi-scan
_exptl_absorpt_process_details 'SADABS (Sheldrick, 1997)'
_exptl_crystal_colour Red
_exptl_crystal_density_diffrn 2.747
_exptl_crystal_density_meas 0
_exptl_crystal_density_method 'not measured'
_exptl_crystal_description Plate
_exptl_crystal_F_000 344
_exptl_crystal_size_max 0.40
_exptl_crystal_size_mid 0.20
_exptl_crystal_size_min 0.05
_refine_diff_density_max 1.549
_refine_diff_density_min -0.922
_refine_diff_density_rms 0.161
_refine_ls_extinction_method none
_refine_ls_goodness_of_fit_ref 1.062
_refine_ls_matrix_type full
_refine_ls_number_parameters 136
_refine_ls_number_reflns 1421
_refine_ls_number_restraints 0
_refine_ls_restrained_S_all 1.062
_refine_ls_R_factor_all 0.0429
_refine_ls_R_factor_gt 0.0412
_refine_ls_shift/su_max 0.000
_refine_ls_shift/su_mean 0.000
_refine_ls_structure_factor_coef Fsqd
_refine_ls_weighting_details 'calc w=1/[\s^2^(Fo^2^)+(0.0921P)^2^+0.3827P] where P=(Fo^2^+2Fc^2^)/3'
_refine_ls_weighting_scheme calc
_refine_ls_wR_factor_gt 0.1146
_refine_ls_wR_factor_ref 0.1172
_reflns_number_gt 1342
_reflns_number_total 1421
_reflns_threshold_expression >2sigma(I)
_cod_data_source_file ic062475isup1.cif
_cod_data_source_block jp
_cod_depositor_comments
;
The following automatic conversions were performed:

'_symmetry_cell_setting' value 'Triclinic' changed to 'triclinic'
according to /home/saulius/struct/CIF-dictionaries/cif_core.dic
dictionary named 'cif_core.dic' version 2.4.2 from 2011-04-26.

Automatic conversion script
Id: cif_fix_values 1891 2012-01-12 08:04:46Z andrius 

 Adding full bibliography for 4333217--4333218.cif.
;
_cod_original_sg_symbol_H-M P-1
_cod_database_code 4333217

loop_
_symmetry_equiv_pos_as_xyz
'x, y, z'
'-x, -y, -z'

loop_
_atom_site_label
_atom_site_type_symbol
_atom_site_fract_x
_atom_site_fract_y
_atom_site_fract_z
_atom_site_U_iso_or_equiv
_atom_site_adp_type
_atom_site_occupancy
_atom_site_symmetry_multiplicity
_atom_site_calc_flag
C1 C 0.5204(6) 0.3249(6) 0.8287(5) 0.0235(9) Uani 1 1 d
C2 C 0.4457(7) 0.3906(6) 0.9680(5) 0.0244(9) Uani 1 1 d
S2 S 0.70859(17) 0.20448(16) 0.84210(12) 0.0280(3) Uani 1 1 d
S3 S 0.75292(18) 0.17368(16) 0.63555(12) 0.0300(3) Uani 1 1 d
S4 S 0.52084(19) 0.28764(17) 0.56338(12) 0.0306(3) Uani 1 1 d
N5 N 0.4441(6) 0.3553(5) 0.7114(4) 0.0288(8) Uani 1 1 d
F1 F 0.4993(4) 0.3010(4) 1.0656(3) 0.0305(6) Uani 1 1 d
F2 F 0.2298(4) 0.3527(4) 0.9428(3) 0.0315(6) Uani 1 1 d
As As 0.05671(6) 0.80257(6) 0.72374(4) 0.0244(2) Uani 1 1 d
F3 F 0.0118(6) 0.6085(4) 0.7941(4) 0.0527(9) Uani 1 1 d
F4 F 0.2846(5) 0.7722(6) 0.6657(4) 0.0568(10) Uani 1 1 d
F5 F 0.1026(6) 1.0003(5) 0.6523(4) 0.0546(9) Uani 1 1 d
F6 F -0.1692(6) 0.8410(6) 0.7762(4) 0.0618(10) Uani 1 1 d
F7 F 0.2159(5) 0.9407(4) 0.8839(3) 0.0448(8) Uani 1 1 d
F8 F -0.0974(5) 0.6678(5) 0.5604(3) 0.0460(8) Uani 1 1 d

loop_
_atom_site_aniso_label
_atom_site_aniso_U_11
_atom_site_aniso_U_22
_atom_site_aniso_U_33
_atom_site_aniso_U_23
_atom_site_aniso_U_13
_atom_site_aniso_U_12
C1 0.0181(19) 0.0205(19) 0.029(2) 0.0045(17) 0.0029(17) 0.0042(15)
C2 0.021(2) 0.030(2) 0.023(2) 0.0090(18) 0.0042(17) 0.0079(17)
S2 0.0266(6) 0.0329(6) 0.0268(6) 0.0074(5) 0.0054(5) 0.0128(5)
S3 0.0270(6) 0.0344(7) 0.0283(6) 0.0054(5) 0.0073(5) 0.0103(5)
S4 0.0324(6) 0.0341(7) 0.0259(6) 0.0091(5) 0.0055(5) 0.0110(5)
N5 0.0296(19) 0.0268(19) 0.031(2) 0.0073(16) 0.0057(16) 0.0103(15)
F1 0.0369(14) 0.0318(14) 0.0260(14) 0.0109(11) 0.0089(11) 0.0124(11)
F2 0.0195(12) 0.0356(14) 0.0355(15) 0.0043(11) 0.0063(11) 0.0057(11)
As 0.0240(3) 0.0240(4) 0.0245(4) 0.0072(2) 0.0058(2) 0.0055(2)
F3 0.060(2) 0.0328(17) 0.060(2) 0.0239(16) 0.0000(17) 0.0040(15)
F4 0.0383(18) 0.096(3) 0.0410(19) 0.0097(19) 0.0126(15) 0.0306(18)
F5 0.064(2) 0.0402(18) 0.054(2) 0.0261(16) -0.0014(16) 0.0046(15)
F6 0.052(2) 0.091(3) 0.065(2) 0.030(2) 0.0303(19) 0.043(2)
F7 0.0550(19) 0.0373(17) 0.0305(16) -0.0013(13) -0.0028(14) 0.0085(14)
F8 0.0393(17) 0.0459(18) 0.0392(18) 0.0009(14) -0.0081(13) 0.0062(14)

loop_
_atom_type_symbol
_atom_type_description
_atom_type_scat_dispersion_real
_atom_type_scat_dispersion_imag
_atom_type_scat_source
C C 0.0033 0.0016 'International Tables Vol C Tables 4.2.6.8 and 6.1.1.4'
N N 0.0061 0.0033 'International Tables Vol C Tables 4.2.6.8 and 6.1.1.4'
F F 0.0171 0.0103 'International Tables Vol C Tables 4.2.6.8 and 6.1.1.4'
S S 0.1246 0.1234 'International Tables Vol C Tables 4.2.6.8 and 6.1.1.4'
As As 0.0499 2.0058 'International Tables Vol C Tables 4.2.6.8 and 6.1.1.4'

loop_
_geom_angle_atom_site_label_1
_geom_angle_atom_site_label_2
_geom_angle_atom_site_label_3
_geom_angle
_geom_angle_site_symmetry_3
N5 C1 C2 120.5(4) .
N5 C1 S2 123.4(4) .
C2 C1 S2 116.1(3) .
F1 C2 F2 109.6(3) .
F1 C2 C1 109.5(3) .
F2 C2 C1 110.1(3) .
F1 C2 C2 108.2(4) 2_667
F2 C2 C2 107.7(4) 2_667
C1 C2 C2 111.7(4) 2_667
C1 S2 S3 96.99(16) .
S2 S3 S4 97.05(6) .
N5 S4 S3 100.90(15) .
C1 N5 S4 121.4(3) .
F3 As F7 89.70(16) .
F3 As F6 90.73(19) .
F7 As F6 91.18(18) .
F3 As F8 91.62(17) .
F7 As F8 178.27(15) .
F6 As F8 89.93(18) .
F3 As F4 92.13(19) .
F7 As F4 89.45(16) .
F6 As F4 177.08(17) .
F8 As F4 89.38(16) .
F3 As F5 179.93(18) .
F7 As F5 90.24(16) .
F6 As F5 89.26(19) .
F8 As F5 88.45(16) .
F4 As F5 87.88(19) .

loop_
_geom_bond_atom_site_label_1
_geom_bond_atom_site_label_2
_geom_bond_distance
_geom_bond_site_symmetry_2
C1 N5 1.266(6) .
C1 C2 1.524(6) .
C1 S2 1.742(4) .
C2 F1 1.330(5) .
C2 F2 1.333(5) .
C2 C2 1.557(9) 2_667
S2 S3 2.0189(16) .
S3 S4 2.0688(16) .
S4 N5 1.607(4) .
As F3 1.693(3) .
As F7 1.701(3) .
As F6 1.701(3) .
As F8 1.707(3) .
As F4 1.713(3) .
As F5 1.723(3) .
